data_2208118
loop_
_publ_author_name
'Shu-Sheng Zhang'
'Xiao-Ru Zhang'
'Min-Hua Xu'
'Xue-Mei Li'

_publ_section_title
;
 Tris(2-azidoethyl) benzene-1,3,5-tricarboxylate
;
_journal_coeditor_code LH6575
_journal_issue 2
_journal_name_full 'Acta Crystallographica Section E'
_journal_page_first o632
_journal_page_last o633
_journal_paper_doi 10.1107/S1600536806001152
_journal_volume 62
_journal_year 2006
_chemical_formula_iupac 'C15 H15 N9 O6'
_chemical_formula_moiety 'C15 H15 N9 O6'
_chemical_formula_sum 'C15 H15 N9 O6'
_chemical_formula_weight 417.36
_chemical_name_systematic
;
Tris(2-azidoethyl) benzene-1,3,5-tricarboxylate
;
_space_group_IT_number 2
_symmetry_cell_setting triclinic
_symmetry_space_group_name_Hall '-P 1'
_symmetry_space_group_name_H-M 'P -1'
_atom_sites_solution_hydrogens geom
_atom_sites_solution_primary direct
_atom_sites_solution_secondary difmap
_audit_creation_method SHELXL-97
_cell_angle_alpha 100.108(2)
_cell_angle_beta 98.961(2)
_cell_angle_gamma 106.181(2)
_cell_formula_units_Z 2
_cell_length_a 6.7391(9)
_cell_length_b 10.6986(14)
_cell_length_c 14.5075(19)
_cell_measurement_reflns_used 1412
_cell_measurement_temperature 293(2)
_cell_measurement_theta_max 24.5
_cell_measurement_theta_min 2.2
_cell_volume 965.5(2)
_computing_cell_refinement 'SAINT (Siemens, 1996)'
_computing_data_collection 'SMART (Siemens, 1996)'
_computing_data_reduction SAINT
_computing_molecular_graphics SHELXTL
_computing_publication_material 'SHELXTL, PARST (Nardelli, 1995) and PLATON (Spek, 2003)'
_computing_structure_refinement SHELXTL
_computing_structure_solution 'SHELXTL (Sheldrick, 1997)'
_diffrn_ambient_temperature 293(2)
_diffrn_detector_area_resol_mean 8.33
_diffrn_measured_fraction_theta_full 0.981
_diffrn_measured_fraction_theta_max 0.974
_diffrn_measurement_device_type 'Siemens SMART 1000 CCD area-detector'
_diffrn_measurement_method \w
_diffrn_radiation_monochromator graphite
_diffrn_radiation_source 'fine-focus sealed tube'
_diffrn_radiation_type MoK\a
_diffrn_radiation_wavelength 0.71073
_diffrn_reflns_av_R_equivalents 0.0151
_diffrn_reflns_av_sigmaI/netI 0.0290
_diffrn_reflns_limit_h_max 8
_diffrn_reflns_limit_h_min -8
_diffrn_reflns_limit_k_max 13
_diffrn_reflns_limit_k_min -8
_diffrn_reflns_limit_l_max 13
_diffrn_reflns_limit_l_min -17
_diffrn_reflns_number 5138
_diffrn_reflns_theta_full 26.03
_diffrn_reflns_theta_max 26.03
_diffrn_reflns_theta_min 1.46
_diffrn_standards_number 0
_exptl_absorpt_coefficient_mu 0.115
_exptl_absorpt_correction_T_max 0.9898
_exptl_absorpt_correction_T_min 0.9763
_exptl_absorpt_correction_type multi-scan
_exptl_absorpt_process_details '(SADABS; Sheldrick, 1996)'
_exptl_crystal_colour colourless
_exptl_crystal_density_diffrn 1.436
_exptl_crystal_density_method 'not measured'
_exptl_crystal_description block
_exptl_crystal_F_000 432
_exptl_crystal_size_max 0.21
_exptl_crystal_size_mid 0.11
_exptl_crystal_size_min 0.09
_refine_diff_density_max 0.459
_refine_diff_density_min -0.242
_refine_ls_extinction_method none
_refine_ls_goodness_of_fit_ref 1.034
_refine_ls_hydrogen_treatment constr
_refine_ls_matrix_type full
_refine_ls_number_parameters 271
_refine_ls_number_reflns 3718
_refine_ls_number_restraints 0
_refine_ls_restrained_S_all 1.034
_refine_ls_R_factor_all 0.0865
_refine_ls_R_factor_gt 0.0649
_refine_ls_shift/su_max 0.000
_refine_ls_shift/su_mean 0.000
_refine_ls_structure_factor_coef Fsqd
_refine_ls_weighting_details 'calc w=1/[\s^2^(Fo^2^)+(0.0947P)^2^+0.3141P] where P=(Fo^2^+2Fc^2^)/3'
_refine_ls_weighting_scheme calc
_refine_ls_wR_factor_gt 0.1699
_refine_ls_wR_factor_ref 0.1905
_reflns_number_gt 2672
_reflns_number_total 3718
_reflns_threshold_expression I>2\s(I)
_cod_data_source_file lh6575.cif
_cod_data_source_block I
_cod_depositor_comments
;
The following automatic conversions were performed:
'_symmetry_cell_setting' value 'Triclinic' changed to 'triclinic'
according to '/home/saulius/struct/CIF-dictionaries/cif_core.dic'
dictionary named 'cif_core.dic' version 2.4.1 from 2010-06-29.

Automatic conversion script
Id: cif_fix_enum 1527 2010-12-29 10:47:43Z saulius 

The following automatic conversions were performed:

'_symmetry_cell_setting' value 'Triclinic' changed to 'triclinic'
according to /home/saulius/struct/CIF-dictionaries/cif_core.dic
dictionary named 'cif_core.dic' version 2.4.1 from 2010-06-29.

Automatic conversion script
Id: cif_fix_values 1715 2011-07-08 13:25:40Z adriana 
;
_cod_database_code 2208118
_cod_database_fobs_code 2208118

loop_
_symmetry_equiv_pos_as_xyz
'x, y, z'
'-x, -y, -z'

loop_
_atom_site_label
_atom_site_fract_x
_atom_site_fract_y
_atom_site_fract_z
_atom_site_U_iso_or_equiv
_atom_site_adp_type
_atom_site_calc_flag
_atom_site_refinement_flags
_atom_site_occupancy
_atom_site_type_symbol
O1 0.4043(3) 0.35240(17) 1.08876(12) 0.0641(5) Uani d . 1 O
O2 0.2973(3) 0.22495(15) 0.93944(11) 0.0512(4) Uani d . 1 O
O3 0.1639(4) -0.35735(18) 1.00675(15) 0.0757(6) Uani d . 1 O
O4 0.0914(3) -0.26362(16) 0.88516(12) 0.0607(5) Uani d . 1 O
O5 0.4287(4) -0.0745(2) 1.33694(13) 0.0760(6) Uani d . 1 O
O6 0.4424(4) 0.14001(19) 1.35797(12) 0.0734(6) Uani d . 1 O
N1 0.0943(4) 0.2595(3) 0.74960(19) 0.0811(8) Uani d . 1 N
N2 0.0634(5) 0.2071(3) 0.6650(2) 0.0953(10) Uani d . 1 N
N3 0.0183(7) 0.1553(6) 0.5861(3) 0.1521(18) Uani d . 1 N
N4 0.6850(6) 0.3943(3) 1.4998(2) 0.1101(12) Uani d . 1 N
N5 0.6702(5) 0.4337(3) 1.4266(2) 0.0867(9) Uani d . 1 N
N6 0.6734(7) 0.4794(4) 1.3626(3) 0.1184(13) Uani d . 1 N
N7 0.0222(8) -0.2955(5) 0.6790(3) 0.1299(15) Uani d . 1 N
N8 0.0528(6) -0.1777(5) 0.7082(2) 0.0992(10) Uani d . 1 N
N9 0.0962(7) -0.0641(5) 0.7294(4) 0.1300(14) Uani d . 1 N
C1 0.3196(3) 0.1168(2) 1.06683(15) 0.0387(5) Uani d . 1 C
C2 0.2461(3) -0.0083(2) 1.00376(16) 0.0383(5) Uani d . 1 C
H2A 0.2080 -0.0157 0.9381 0.046 Uiso calc R 1 H
C3 0.2298(3) -0.1222(2) 1.03959(16) 0.0411(5) Uani d . 1 C
C4 0.2855(4) -0.1110(2) 1.13758(16) 0.0446(5) Uani d . 1 C
H4B 0.2741 -0.1875 1.1611 0.054 Uiso calc R 1 H
C5 0.3579(4) 0.0135(2) 1.20051(16) 0.0456(5) Uani d . 1 C
C6 0.3757(4) 0.1278(2) 1.16463(16) 0.0440(5) Uani d . 1 C
H6A 0.4253 0.2118 1.2065 0.053 Uiso calc R 1 H
C7 0.3449(4) 0.2440(2) 1.03419(16) 0.0441(5) Uani d . 1 C
C8 0.3381(5) 0.3470(2) 0.90398(18) 0.0589(7) Uani d . 1 C
H8A 0.4794 0.4065 0.9346 0.071 Uiso calc R 1 H
H8B 0.2372 0.3927 0.9188 0.071 Uiso calc R 1 H
C9 0.3179(5) 0.3107(3) 0.79820(19) 0.0631(7) Uani d . 1 C
H9A 0.3884 0.3889 0.7766 0.076 Uiso calc R 1 H
H9B 0.3855 0.2432 0.7824 0.076 Uiso calc R 1 H
C10 0.1584(4) -0.2598(2) 0.97702(18) 0.0502(6) Uani d . 1 C
C11 0.0275(6) -0.3938(3) 0.8200(2) 0.0759(9) Uani d . 1 C
H11A -0.0593 -0.4606 0.8469 0.091 Uiso calc R 1 H
H11B 0.1511 -0.4190 0.8095 0.091 Uiso calc R 1 H
C12 -0.0931(7) -0.3860(4) 0.7293(3) 0.1005(12) Uani d . 1 C
H12A -0.1470 -0.4748 0.6873 0.121 Uiso calc R 1 H
H12B -0.2141 -0.3591 0.7420 0.121 Uiso calc R 1 H
C13 0.4131(4) 0.0192(3) 1.30457(18) 0.0559(6) Uani d . 1 C
C14 0.4904(7) 0.1520(3) 1.4607(2) 0.0924(12) Uani d . 1 C
H14A 0.3780 0.0886 1.4787 0.111 Uiso calc R 1 H
H14B 0.6213 0.1327 1.4794 0.111 Uiso calc R 1 H
C15 0.5111(9) 0.2868(4) 1.5087(3) 0.1207(18) Uani d . 1 C
H15A 0.3814 0.3048 1.4852 0.145 Uiso calc R 1 H
H15B 0.5207 0.2895 1.5765 0.145 Uiso calc R 1 H

loop_
_atom_site_aniso_label
_atom_site_aniso_U_11
_atom_site_aniso_U_22
_atom_site_aniso_U_33
_atom_site_aniso_U_12
_atom_site_aniso_U_13
_atom_site_aniso_U_23
O1 0.0993(15) 0.0379(9) 0.0484(10) 0.0137(9) 0.0116(9) 0.0095(8)
O2 0.0706(11) 0.0371(8) 0.0405(9) 0.0099(8) 0.0031(8) 0.0145(7)
O3 0.1087(17) 0.0382(10) 0.0737(13) 0.0189(10) 0.0078(11) 0.0136(9)
O4 0.0827(13) 0.0403(9) 0.0485(10) 0.0141(8) 0.0043(9) 0.0007(8)
O5 0.1164(18) 0.0589(12) 0.0522(11) 0.0259(11) 0.0058(11) 0.0255(9)
O6 0.1220(18) 0.0541(11) 0.0358(10) 0.0188(11) 0.0057(10) 0.0133(8)
N1 0.0801(18) 0.102(2) 0.0534(16) 0.0183(15) 0.0067(13) 0.0207(14)
N2 0.090(2) 0.114(3) 0.062(2) 0.0091(17) 0.0008(15) 0.0218(17)
N3 0.135(3) 0.205(5) 0.066(2) 0.007(3) -0.002(2) -0.003(3)
N4 0.171(3) 0.077(2) 0.0499(16) 0.000(2) 0.0057(18) 0.0096(14)
N5 0.134(3) 0.0624(16) 0.0679(18) 0.0335(16) 0.0280(17) 0.0146(14)
N6 0.179(4) 0.102(3) 0.110(3) 0.063(3) 0.061(3) 0.059(2)
N7 0.217(5) 0.118(3) 0.073(2) 0.078(3) 0.046(3) 0.015(2)
N8 0.112(3) 0.116(3) 0.082(2) 0.051(2) 0.0213(18) 0.031(2)
N9 0.128(3) 0.110(3) 0.159(4) 0.034(3) 0.039(3) 0.048(3)
C1 0.0400(11) 0.0367(11) 0.0410(12) 0.0115(9) 0.0098(9) 0.0129(9)
C2 0.0373(11) 0.0401(11) 0.0364(11) 0.0105(9) 0.0058(8) 0.0107(9)
C3 0.0406(12) 0.0364(11) 0.0461(13) 0.0112(9) 0.0101(9) 0.0102(9)
C4 0.0495(13) 0.0404(12) 0.0468(13) 0.0137(10) 0.0107(10) 0.0177(10)
C5 0.0497(13) 0.0456(13) 0.0406(12) 0.0126(10) 0.0077(10) 0.0138(10)
C6 0.0521(13) 0.0369(11) 0.0408(12) 0.0107(10) 0.0090(10) 0.0096(9)
C7 0.0519(13) 0.0369(12) 0.0415(13) 0.0101(10) 0.0083(10) 0.0118(10)
C8 0.0810(19) 0.0417(13) 0.0516(15) 0.0132(12) 0.0066(13) 0.0215(11)
C9 0.0737(18) 0.0604(16) 0.0558(16) 0.0151(14) 0.0106(13) 0.0277(13)
C10 0.0531(14) 0.0381(13) 0.0568(15) 0.0108(11) 0.0126(11) 0.0097(11)
C11 0.102(2) 0.0480(16) 0.0624(18) 0.0183(15) 0.0076(17) -0.0091(13)
C12 0.119(3) 0.086(3) 0.070(2) 0.026(2) -0.004(2) -0.023(2)
C13 0.0709(17) 0.0474(14) 0.0452(14) 0.0115(12) 0.0065(12) 0.0166(11)
C14 0.158(4) 0.067(2) 0.0364(15) 0.017(2) 0.0055(17) 0.0133(14)
C15 0.221(5) 0.075(2) 0.0489(19) 0.023(3) 0.025(2) 0.0123(17)

loop_
_atom_type_symbol
_atom_type_description
_atom_type_scat_dispersion_real
_atom_type_scat_dispersion_imag
_atom_type_scat_source
C C 0.0033 0.0016 'International Tables Vol C Tables 4.2.6.8 and 6.1.1.4'
H H 0.0000 0.0000 'International Tables Vol C Tables 4.2.6.8 and 6.1.1.4'
N N 0.0061 0.0033 'International Tables Vol C Tables 4.2.6.8 and 6.1.1.4'
O O 0.0106 0.0060 'International Tables Vol C Tables 4.2.6.8 and 6.1.1.4'

loop_
_geom_angle_atom_site_label_1
_geom_angle_atom_site_label_2
_geom_angle_atom_site_label_3
_geom_angle
_geom_angle_publ_flag
C7 O2 C8 114.90(18) ?
C10 O4 C11 116.0(2) ?
C13 O6 C14 115.2(2) ?
N2 N1 C9 113.9(3) ?
N3 N2 N1 174.7(4) yes
N5 N4 C15 118.0(4) ?
N6 N5 N4 173.6(5) yes
N8 N7 C12 117.6(4) ?
N9 N8 N7 172.7(5) yes
C6 C1 C2 120.2(2) ?
C6 C1 C7 116.89(19) ?
C2 C1 C7 122.87(19) ?
C1 C2 C3 119.5(2) ?
C1 C2 H2A 120.3 ?
C3 C2 H2A 120.3 ?
C4 C3 C2 120.2(2) ?
C4 C3 C10 116.8(2) ?
C2 C3 C10 123.1(2) ?
C5 C4 C3 120.4(2) ?
C5 C4 H4B 119.8 ?
C3 C4 H4B 119.8 ?
C4 C5 C6 119.5(2) ?
C4 C5 C13 118.0(2) ?
C6 C5 C13 122.6(2) ?
C1 C6 C5 120.2(2) ?
C1 C6 H6A 119.9 ?
C5 C6 H6A 119.9 ?
O1 C7 O2 124.0(2) ?
O1 C7 C1 123.0(2) ?
O2 C7 C1 113.00(18) ?
O2 C8 C9 108.7(2) ?
O2 C8 H8A 109.9 ?
C9 C8 H8A 109.9 ?
O2 C8 H8B 109.9 ?
C9 C8 H8B 109.9 ?
H8A C8 H8B 108.3 ?
N1 C9 C8 110.0(2) ?
N1 C9 H9A 109.7 ?
C8 C9 H9A 109.7 ?
N1 C9 H9B 109.7 ?
C8 C9 H9B 109.7 ?
H9A C9 H9B 108.2 ?
O3 C10 O4 123.5(2) ?
O3 C10 C3 123.3(2) ?
O4 C10 C3 113.2(2) ?
O4 C11 C12 108.1(3) ?
O4 C11 H11A 110.1 ?
C12 C11 H11A 110.1 ?
O4 C11 H11B 110.1 ?
C12 C11 H11B 110.1 ?
H11A C11 H11B 108.4 ?
N7 C12 C11 115.6(4) ?
N7 C12 H12A 108.4 ?
C11 C12 H12A 108.4 ?
N7 C12 H12B 108.4 ?
C11 C12 H12B 108.4 ?
H12A C12 H12B 107.4 ?
O5 C13 O6 123.9(2) ?
O5 C13 C5 124.1(2) ?
O6 C13 C5 112.1(2) ?
C15 C14 O6 108.7(3) ?
C15 C14 H14A 109.9 ?
O6 C14 H14A 109.9 ?
C15 C14 H14B 109.9 ?
O6 C14 H14B 109.9 ?
H14A C14 H14B 108.3 ?
N4 C15 C14 118.3(4) ?
N4 C15 H15A 107.7 ?
C14 C15 H15A 107.7 ?
N4 C15 H15B 107.7 ?
C14 C15 H15B 107.7 ?
H15A C15 H15B 107.1 ?

loop_
_geom_bond_atom_site_label_1
_geom_bond_atom_site_label_2
_geom_bond_distance
_geom_bond_publ_flag
O1 C7 1.205(3) yes
O2 C7 1.327(3) yes
O2 C8 1.458(3) yes
O3 C10 1.204(3) yes
O4 C10 1.329(3) yes
O4 C11 1.448(3) yes
O5 C13 1.202(3) yes
O6 C13 1.330(3) yes
O6 C14 1.450(3) yes
N1 N2 1.216(4) ?
N1 C9 1.463(4) ?
N2 N3 1.133(4) ?
N4 N5 1.210(4) ?
N4 C15 1.436(6) ?
N5 N6 1.123(4) ?
N7 N8 1.205(5) ?
N7 C12 1.441(6) ?
N8 N9 1.140(5) ?
C1 C6 1.385(3) ?
C1 C2 1.390(3) ?
C1 C7 1.492(3) ?
C2 C3 1.390(3) ?
C2 H2A 0.9300 ?
C3 C4 1.387(3) ?
C3 C10 1.491(3) ?
C4 C5 1.385(3) ?
C4 H4B 0.9300 ?
C5 C6 1.393(3) ?
C5 C13 1.484(3) ?
C6 H6A 0.9300 ?
C8 C9 1.490(4) ?
C8 H8A 0.9700 ?
C8 H8B 0.9700 ?
C9 H9A 0.9700 ?
C9 H9B 0.9700 ?
C11 C12 1.464(5) ?
C11 H11A 0.9700 ?
C11 H11B 0.9700 ?
C12 H12A 0.9700 ?
C12 H12B 0.9700 ?
C14 C15 1.445(5) ?
C14 H14A 0.9700 ?
C14 H14B 0.9700 ?
C15 H15A 0.9700 ?
C15 H15B 0.9700 ?

loop_
_geom_hbond_atom_site_label_D
_geom_hbond_atom_site_label_H
_geom_hbond_atom_site_label_A
_geom_hbond_site_symmetry_A
_geom_hbond_distance_DH
_geom_hbond_distance_HA
_geom_hbond_distance_DA
_geom_hbond_angle_DHA
_geom_hbond_publ_flag
C8 H8A O1 2_667 0.97 2.58 3.175(3) 120 yes

loop_
_geom_torsion_atom_site_label_1
_geom_torsion_atom_site_label_2
_geom_torsion_atom_site_label_3
_geom_torsion_atom_site_label_4
_geom_torsion
C6 C1 C2 C3 -0.2(3)
C7 C1 C2 C3 179.0(2)
C1 C2 C3 C4 0.4(3)
C1 C2 C3 C10 -178.2(2)
C2 C3 C4 C5 -0.1(3)
C10 C3 C4 C5 178.6(2)
C3 C4 C5 C6 -0.4(3)
C3 C4 C5 C13 179.5(2)
C2 C1 C6 C5 -0.3(3)
C7 C1 C6 C5 -179.6(2)
C4 C5 C6 C1 0.6(3)
C13 C5 C6 C1 -179.3(2)
C8 O2 C7 O1 4.7(4)
C8 O2 C7 C1 -174.7(2)
C6 C1 C7 O1 -2.4(3)
C2 C1 C7 O1 178.4(2)
C6 C1 C7 O2 177.0(2)
C2 C1 C7 O2 -2.3(3)
C7 O2 C8 C9 169.1(2)
N2 N1 C9 C8 -168.4(3)
O2 C8 C9 N1 78.2(3)
C11 O4 C10 O3 -1.3(4)
C11 O4 C10 C3 177.7(2)
C4 C3 C10 O3 -6.3(4)
C2 C3 C10 O3 172.4(2)
C4 C3 C10 O4 174.8(2)
C2 C3 C10 O4 -6.6(3)
C10 O4 C11 C12 164.8(3)
N8 N7 C12 C11 -77.2(5)
O4 C11 C12 N7 63.2(4)
C14 O6 C13 O5 -1.5(5)
C14 O6 C13 C5 178.1(3)
C4 C5 C13 O5 11.3(4)
C6 C5 C13 O5 -168.9(3)
C4 C5 C13 O6 -168.4(2)
C6 C5 C13 O6 11.5(4)
C13 O6 C14 C15 -178.2(3)
N5 N4 C15 C14 79.0(6)
O6 C14 C15 N4 -66.5(5)

loop_
_cod_related_entry_id
_cod_related_entry_database
_cod_related_entry_code
1 ChemSpider 21126516
